data_3000632
loop_
_publ_author_name
'Ishikawa, Kazuki'
'Yoshizawa, Fumishi'
'Aihara, Reon'
'Funato, Norihito'
'Nakane, Daisuke'
'Akitsu, Takashiro'
'Nakane, Takanori'
'Kawamoto, Akihiro'
'Kurisu, Genji'

_publ_section_title
;
 Crystal Structure Determination of an Fe(II) Azo Aldehyde Complex
 [Fe(C~14~H~11~N~2~O~3~)~2~(H~2~O)~2~] by MicroED
;
_journal_name_full 'To be published in Acta Crystallographica Section E'
_chemical_formula_sum 'C28 H26 Fe N4 O8'
_space_group_name_Hall '-P 2yn'
_space_group_name_H-M_alt 'P 1 21/n 1'
_cell_angle_alpha 90
_cell_angle_beta 90.396(8)
_cell_angle_gamma 90
_cell_length_a 4.7419(4)
_cell_length_b 22.447(6)
_cell_length_c 11.0960(11)
_cell_measurement_temperature 79.00
_cell_volume 1181.0(4)
_diffrn_ambient_temperature 79.00
_diffrn_radiation_probe electron
_diffrn_radiation_type electron
_diffrn_radiation_wavelength 0.02508
_refine_ls_goodness_of_fit_ref 2.0002
_refine_ls_R_factor_all 0.2479
_refine_ls_wR_factor_gt 0.5284
_cod_database_code 3000632
_cod_hold_until_date 2026-08-05
_cod_depositor_requested_release_date 2026-08-05

loop_
_atom_site_label
_atom_site_fract_x
_atom_site_fract_y
_atom_site_fract_z
? ? ? ?
